data_1507701
loop_
_publ_author_name
'Guo, Li'
'Zhang, Weicheng'
'Guzei, Ilia A.'
'Spencer, Lara C.'
'Gellman, Samuel H.'

_publ_section_title
;
 New preorganized \g-amino acids as foldamer building blocks.
;
_journal_issue 10
_journal_name_full 'Organic letters'
_journal_page_first 2582
_journal_page_last 2585
_journal_paper_doi 10.1021/ol3008815
_journal_volume 14
_journal_year 2012
_chemical_absolute_configuration syn
_chemical_formula_moiety 'C45 H70 N6 O9'
_chemical_formula_sum 'C45 H70 N6 O9'
_chemical_formula_weight 839.07
_chemical_name_systematic
; 
 ? 
;
_space_group_IT_number 92
_symmetry_cell_setting tetragonal
_symmetry_Int_Tables_number 92
_symmetry_space_group_name_Hall 'P 4abw 2nw'
_symmetry_space_group_name_H-M 'P 41 21 2'
_atom_sites_solution_hydrogens geom
_atom_sites_solution_primary direct
_atom_sites_solution_secondary difmap
_cell_angle_alpha 90.00
_cell_angle_beta 90.00
_cell_angle_gamma 90.00
_cell_formula_units_Z 8
_cell_length_a 15.1846(3)
_cell_length_b 15.1846(3)
_cell_length_c 46.0450(11)
_cell_measurement_reflns_used 9948
_cell_measurement_temperature 100(2)
_cell_measurement_theta_max 66.98
_cell_measurement_theta_min 3.06
_cell_volume 10616.7(4)
_computing_cell_refinement 'SAINT Ver. 7.24A (Bruker-AXS, 2007)'
_computing_data_collection 'APEX2 Ver. 2.1-4 (Bruker-AXS, 2007)'
_computing_data_reduction 'SAINT Ver. 7.24A'
_computing_molecular_graphics SHELXTL
_computing_publication_material SHELXTL
_computing_structure_refinement SHELXTL
_computing_structure_solution 'SHELXTL (Sheldrick, 2008)'
_diffrn_ambient_temperature 100(2)
_diffrn_measured_fraction_theta_full 0.997
_diffrn_measured_fraction_theta_max 0.997
_diffrn_measurement_device_type 'Bruker SMART APEX2 area detector'
_diffrn_measurement_method '0.50\% \w and 0.5 \% \f scans'
_diffrn_radiation_monochromator graphite
_diffrn_radiation_source 'fine-focus sealed tube'
_diffrn_radiation_type 'Cu K\a'
_diffrn_radiation_wavelength 1.54178
_diffrn_reflns_av_R_equivalents 0.0349
_diffrn_reflns_av_sigmaI/netI 0.0131
_diffrn_reflns_limit_h_max 18
_diffrn_reflns_limit_h_min -18
_diffrn_reflns_limit_k_max 17
_diffrn_reflns_limit_k_min -18
_diffrn_reflns_limit_l_max 54
_diffrn_reflns_limit_l_min -54
_diffrn_reflns_number 170064
_diffrn_reflns_theta_full 66.98
_diffrn_reflns_theta_max 66.98
_diffrn_reflns_theta_min 3.06
_exptl_absorpt_coefficient_mu 0.593
_exptl_absorpt_correction_T_max 0.9323
_exptl_absorpt_correction_T_min 0.7932
_exptl_absorpt_correction_type analytical
_exptl_absorpt_process_details
;
SADABS  (Bruker-AXS, 2007)
;
_exptl_crystal_colour colourless
_exptl_crystal_density_diffrn 1.050
_exptl_crystal_density_method 'not measured'
_exptl_crystal_description needle
_exptl_crystal_F_000 3632
_exptl_crystal_size_max 0.41
_exptl_crystal_size_mid 0.16
_exptl_crystal_size_min 0.12
_platon_squeeze_details
;

;
_refine_diff_density_max 0.536
_refine_diff_density_min -0.407
_refine_diff_density_rms 0.065
_refine_ls_abs_structure_details 'Flack H D (1983), Acta Cryst. A39, 876-881'
_refine_ls_abs_structure_Flack 0.0(3)
_refine_ls_extinction_method none
_refine_ls_goodness_of_fit_ref 0.998
_refine_ls_hydrogen_treatment constr
_refine_ls_matrix_type full
_refine_ls_number_parameters 536
_refine_ls_number_reflns 9438
_refine_ls_number_restraints 0
_refine_ls_restrained_S_all 0.998
_refine_ls_R_factor_all 0.0832
_refine_ls_R_factor_gt 0.0792
_refine_ls_shift/su_max 0.001
_refine_ls_shift/su_mean 0.000
_refine_ls_structure_factor_coef Fsqd
_refine_ls_weighting_details 'calc w=1/[\s^2^(Fo^2^)+(0.1554P)^2^+5.1219P] where P=(Fo^2^+2Fc^2^)/3'
_refine_ls_weighting_scheme calc
_refine_ls_wR_factor_gt 0.2197
_refine_ls_wR_factor_ref 0.2246
_reflns_number_gt 8634
_reflns_number_total 9438
_reflns_threshold_expression I>2\s(I)
_cod_data_source_file ol3008815_si_002.cif
_cod_data_source_block gellman131
_cod_depositor_comments
;
The following automatic conversions were performed:

'_symmetry_cell_setting' value 'Tetragonal' changed to 'tetragonal'
according to /home/saulius/struct/CIF-dictionaries/cif_core.dic
dictionary named 'cif_core.dic' version 2.4.1 from 2010-06-29.

Automatic conversion script
Id: cif_fix_values 1715 2011-07-08 13:25:40Z adriana 

 Adding full bibliography for 1507700--1507701.cif.
;
_cod_original_sg_symbol_Hall 'P 4abw 2nw  '
_cod_original_sg_symbol_H-M 'P 41 21 2   '
_cod_database_code 1507701

loop_
_symmetry_equiv_pos_as_xyz
'x, y, z'
'-x, -y, z+1/2'
'-y+1/2, x+1/2, z+1/4'
'y+1/2, -x+1/2, z+3/4'
'-x+1/2, y+1/2, -z+1/4'
'x+1/2, -y+1/2, -z+3/4'
'y, x, -z'
'-y, -x, -z+1/2'

loop_
_atom_site_label
_atom_site_type_symbol
_atom_site_fract_x
_atom_site_fract_y
_atom_site_fract_z
_atom_site_U_iso_or_equiv
_atom_site_adp_type
_atom_site_occupancy
_atom_site_symmetry_multiplicity
_atom_site_calc_flag
_atom_site_refinement_flags
O1 O 0.23568(16) 0.60366(16) 0.33135(5) 0.0500(5) Uani 1 1 d .
O2 O 0.2083(2) 0.65765(18) 0.37672(5) 0.0624(7) Uani 1 1 d .
O3 O 0.00646(19) 0.6210(3) 0.41762(5) 0.0821(10) Uani 1 1 d .
O4 O 0.19268(15) 0.52151(16) 0.47466(4) 0.0494(5) Uani 1 1 d .
O5 O 0.1533(2) 0.74577(17) 0.50545(5) 0.0667(8) Uani 1 1 d .
O6 O -0.0618(2) 0.53946(18) 0.54168(5) 0.0627(7) Uani 1 1 d .
O7 O 0.12452(18) 0.57976(18) 0.59928(4) 0.0569(6) Uani 1 1 d .
O8 O 0.1544(2) 0.9687(2) 0.58402(7) 0.0785(8) Uani 1 1 d .
O9 O 0.21835(19) 0.94021(18) 0.54098(5) 0.0637(7) Uani 1 1 d .
N1 N 0.0980(2) 0.6114(2) 0.34700(5) 0.0551(7) Uani 1 1 d .
H1 H 0.0852 0.5860 0.3303 0.066 Uiso 1 1 calc R
N2 N 0.05393(19) 0.5013(3) 0.39322(6) 0.0600(9) Uani 1 1 d .
H2 H 0.0678 0.4809 0.3759 0.072 Uiso 1 1 calc R
N3 N 0.21243(19) 0.62624(19) 0.44089(6) 0.0482(6) Uani 1 1 d .
H3 H 0.2104 0.6403 0.4224 0.058 Uiso 1 1 calc R
N4 N 0.0640(2) 0.69702(18) 0.47016(5) 0.0464(6) Uani 1 1 d .
H4 H 0.0602 0.6780 0.4522 0.056 Uiso 1 1 calc R
N5 N 0.0751(2) 0.53166(18) 0.52427(5) 0.0519(7) Uani 1 1 d .
H5 H 0.1106 0.5394 0.5094 0.062 Uiso 1 1 calc R
N6 N 0.13654(19) 0.6694(2) 0.56053(5) 0.0493(7) Uani 1 1 d .
H6 H 0.1323 0.6734 0.5415 0.059 Uiso 1 1 calc R
C1 C 0.3601(3) 0.5787(3) 0.30265(8) 0.0625(10) Uani 1 1 d .
H1B H 0.3418 0.6193 0.2873 0.094 Uiso 1 1 calc R
H1A H 0.3330 0.5209 0.2994 0.094 Uiso 1 1 calc R
H1C H 0.4243 0.5726 0.3024 0.094 Uiso 1 1 calc R
C2 C 0.3691(3) 0.5529(4) 0.35582(10) 0.0811(13) Uani 1 1 d .
H2B H 0.4328 0.5473 0.3531 0.122 Uiso 1 1 calc R
H2A H 0.3416 0.4947 0.3543 0.122 Uiso 1 1 calc R
H2C H 0.3570 0.5777 0.3751 0.122 Uiso 1 1 calc R
C3 C 0.3529(6) 0.7109(5) 0.33459(10) 0.137(4) Uani 1 1 d .
H3C H 0.3601 0.7265 0.3551 0.206 Uiso 1 1 calc R
H3B H 0.3052 0.7460 0.3261 0.206 Uiso 1 1 calc R
H3A H 0.4078 0.7228 0.3241 0.206 Uiso 1 1 calc R
C4 C 0.3307(3) 0.6147(4) 0.33213(8) 0.0757(14) Uani 1 1 d .
C5 C 0.1825(3) 0.6274(2) 0.35364(7) 0.0511(8) Uani 1 1 d .
C6 C 0.0269(3) 0.6350(4) 0.36683(8) 0.0761(14) Uani 1 1 d .
H6A H 0.0328 0.6989 0.3718 0.091 Uiso 1 1 calc R
C7 C -0.0619(3) 0.6212(5) 0.35178(10) 0.113(3) Uani 1 1 d .
H7B H -0.0700 0.6662 0.3368 0.169 Uiso 1 1 calc R
H7C H -0.1094 0.6257 0.3661 0.169 Uiso 1 1 calc R
H7A H -0.0632 0.5627 0.3428 0.169 Uiso 1 1 calc R
C8 C 0.0294(2) 0.5820(3) 0.39504(7) 0.0612(11) Uani 1 1 d .
C9 C 0.0605(3) 0.4404(3) 0.41816(7) 0.0726(13) Uani 1 1 d .
H9A H 0.0195 0.3905 0.4151 0.087 Uiso 1 1 calc R
H9B H 0.0419 0.4716 0.4360 0.087 Uiso 1 1 calc R
C10 C 0.1508(3) 0.4052(3) 0.42247(7) 0.0590(9) Uani 1 1 d .
H10 H 0.1654 0.3717 0.4044 0.071 Uiso 1 1 calc R
C11 C 0.1541(4) 0.3369(3) 0.44783(9) 0.0825(15) Uani 1 1 d .
H11B H 0.1335 0.3653 0.4660 0.099 Uiso 1 1 calc R
H11A H 0.1140 0.2873 0.4434 0.099 Uiso 1 1 calc R
C12 C 0.2449(5) 0.3025(3) 0.45224(11) 0.0929(18) Uani 1 1 d .
H12A H 0.2616 0.2667 0.4351 0.111 Uiso 1 1 calc R
H12B H 0.2449 0.2632 0.4694 0.111 Uiso 1 1 calc R
C13 C 0.3139(4) 0.3735(3) 0.45669(12) 0.0853(14) Uani 1 1 d .
H13B H 0.3007 0.4071 0.4746 0.102 Uiso 1 1 calc R
H13A H 0.3727 0.3462 0.4589 0.102 Uiso 1 1 calc R
C14 C 0.3137(3) 0.4345(3) 0.43081(9) 0.0696(11) Uani 1 1 d .
H14A H 0.3320 0.4014 0.4133 0.083 Uiso 1 1 calc R
H14B H 0.3570 0.4822 0.4340 0.083 Uiso 1 1 calc R
C15 C 0.2215(2) 0.4757(2) 0.42541(7) 0.0484(7) Uani 1 1 d .
H15 H 0.2243 0.5082 0.4065 0.058 Uiso 1 1 calc R
C16 C 0.20552(19) 0.5419(2) 0.44873(6) 0.0437(7) Uani 1 1 d .
C17 C 0.2233(3) 0.6952(3) 0.46243(8) 0.0622(10) Uani 1 1 d .
H17 H 0.2710 0.6752 0.4759 0.075 Uiso 1 1 calc R
C18 C 0.2569(4) 0.7786(4) 0.44768(13) 0.0948(17) Uani 1 1 d .
H18B H 0.3114 0.7653 0.4371 0.142 Uiso 1 1 calc R
H18C H 0.2686 0.8237 0.4624 0.142 Uiso 1 1 calc R
H18A H 0.2124 0.8003 0.4340 0.142 Uiso 1 1 calc R
C19 C 0.1440(3) 0.7139(2) 0.48100(6) 0.0510(8) Uani 1 1 d .
C20 C -0.0168(3) 0.7084(2) 0.48649(7) 0.0546(8) Uani 1 1 d .
H20A H -0.0449 0.7645 0.4807 0.065 Uiso 1 1 calc R
H20B H -0.0027 0.7119 0.5075 0.065 Uiso 1 1 calc R
C21 C -0.0817(2) 0.6325(3) 0.48140(7) 0.0545(8) Uani 1 1 d .
H21 H -0.0931 0.6305 0.4600 0.065 Uiso 1 1 calc R
C22 C -0.1705(3) 0.6477(3) 0.49588(11) 0.0796(13) Uani 1 1 d .
H22B H -0.1623 0.6503 0.5172 0.096 Uiso 1 1 calc R
H22A H -0.1945 0.7051 0.4894 0.096 Uiso 1 1 calc R
C23 C -0.2350(3) 0.5761(5) 0.48866(12) 0.0945(17) Uani 1 1 d .
H23A H -0.2479 0.5776 0.4676 0.113 Uiso 1 1 calc R
H23B H -0.2908 0.5870 0.4992 0.113 Uiso 1 1 calc R
C24 C -0.1995(3) 0.4838(4) 0.49689(11) 0.0908(16) Uani 1 1 d .
H24B H -0.1957 0.4789 0.5183 0.109 Uiso 1 1 calc R
H24A H -0.2408 0.4382 0.4898 0.109 Uiso 1 1 calc R
C25 C -0.1090(3) 0.4681(3) 0.48374(9) 0.0679(10) Uani 1 1 d .
H25B H -0.1155 0.4614 0.4625 0.082 Uiso 1 1 calc R
H25A H -0.0853 0.4121 0.4915 0.082 Uiso 1 1 calc R
C26 C -0.0425(2) 0.5413(2) 0.48973(7) 0.0475(7) Uani 1 1 d .
H26 H 0.0097 0.5307 0.4770 0.057 Uiso 1 1 calc R
C27 C -0.0112(3) 0.5385(2) 0.52064(7) 0.0481(8) Uani 1 1 d .
C28 C 0.1117(3) 0.5113(2) 0.55279(7) 0.0561(9) Uani 1 1 d .
H28 H 0.0708 0.4693 0.5626 0.067 Uiso 1 1 calc R
C29 C 0.1979(3) 0.4660(3) 0.54875(9) 0.0762(13) Uani 1 1 d .
H29B H 0.2419 0.5086 0.5420 0.114 Uiso 1 1 calc R
H29A H 0.1915 0.4191 0.5343 0.114 Uiso 1 1 calc R
H29C H 0.2170 0.4405 0.5673 0.114 Uiso 1 1 calc R
C30 C 0.1229(2) 0.5922(2) 0.57274(6) 0.0453(7) Uani 1 1 d .
C31 C 0.1581(3) 0.7478(2) 0.57682(8) 0.0565(9) Uani 1 1 d .
H31B H 0.1504 0.7366 0.5979 0.068 Uiso 1 1 calc R
H31A H 0.1183 0.7965 0.5711 0.068 Uiso 1 1 calc R
C32 C 0.2583(3) 0.7744(3) 0.57017(7) 0.0586(9) Uani 1 1 d .
H32 H 0.2666 0.7753 0.5486 0.070 Uiso 1 1 calc R
C33 C 0.3241(3) 0.7086(3) 0.58310(9) 0.0700(11) Uani 1 1 d .
H33A H 0.3074 0.6483 0.5770 0.084 Uiso 1 1 calc R
H33B H 0.3834 0.7210 0.5752 0.084 Uiso 1 1 calc R
C34 C 0.3282(3) 0.7121(3) 0.61614(9) 0.0750(12) Uani 1 1 d .
H34A H 0.3749 0.6719 0.6231 0.090 Uiso 1 1 calc R
H34B H 0.2714 0.6920 0.6243 0.090 Uiso 1 1 calc R
C35 C 0.3475(3) 0.8056(4) 0.62662(9) 0.0791(13) Uani 1 1 d .
H35B H 0.3477 0.8065 0.6481 0.095 Uiso 1 1 calc R
H35A H 0.4068 0.8234 0.6199 0.095 Uiso 1 1 calc R
C36 C 0.2799(3) 0.8713(3) 0.61552(8) 0.0655(10) Uani 1 1 d .
H36B H 0.2960 0.9314 0.6219 0.079 Uiso 1 1 calc R
H36A H 0.2212 0.8570 0.6236 0.079 Uiso 1 1 calc R
C37 C 0.2765(3) 0.8674(3) 0.58183(8) 0.0590(9) Uani 1 1 d .
H37 H 0.3359 0.8853 0.5746 0.071 Uiso 1 1 calc R
C38 C 0.2119(3) 0.9310(3) 0.56989(8) 0.0570(8) Uani 1 1 d .
C39 C 0.1520(3) 0.9932(3) 0.52724(10) 0.0712(11) Uani 1 1 d .
H39B H 0.1544 1.0540 0.5349 0.085 Uiso 1 1 calc R
H39A H 0.0929 0.9687 0.5314 0.085 Uiso 1 1 calc R
C40 C 0.16788(19) 0.99409(19) 0.49492(4) 0.0595(9) Uani 1 1 d G
C45 C 0.10788(16) 0.9555(2) 0.47601(6) 0.0727(11) Uani 1 1 d G
H45 H 0.0580 0.9252 0.4835 0.087 Uiso 1 1 calc R
C44 C 0.12084(19) 0.9612(2) 0.44618(5) 0.0942(16) Uani 1 1 d G
H44 H 0.0798 0.9348 0.4333 0.113 Uiso 1 1 calc R
C43 C 0.1938(2) 1.0054(2) 0.43527(4) 0.0889(15) Uani 1 1 d G
H43 H 0.2027 1.0093 0.4149 0.107 Uiso 1 1 calc R
C42 C 0.25380(19) 1.0440(2) 0.45418(6) 0.0804(14) Uani 1 1 d G
H42 H 0.3037 1.0743 0.4467 0.096 Uiso 1 1 calc R
C41 C 0.24084(19) 1.0384(2) 0.48400(5) 0.0798(13) Uani 1 1 d G
H41 H 0.2819 1.0648 0.4969 0.096 Uiso 1 1 calc R

loop_
_atom_site_aniso_label
_atom_site_aniso_U_11
_atom_site_aniso_U_22
_atom_site_aniso_U_33
_atom_site_aniso_U_23
_atom_site_aniso_U_13
_atom_site_aniso_U_12
O1 0.0551(13) 0.0613(14) 0.0336(11) 0.0008(10) -0.0020(9) -0.0102(11)
O2 0.0938(19) 0.0650(15) 0.0285(11) 0.0002(10) -0.0148(12) -0.0172(13)
O3 0.0570(15) 0.151(3) 0.0386(13) -0.0426(16) -0.0024(11) 0.0202(17)
O4 0.0521(12) 0.0681(15) 0.0278(10) 0.0052(9) -0.0014(9) 0.0035(11)
O5 0.119(2) 0.0574(14) 0.0240(10) 0.0012(10) -0.0074(12) -0.0292(14)
O6 0.0873(18) 0.0627(15) 0.0381(12) -0.0033(11) 0.0233(12) -0.0026(13)
O7 0.0728(15) 0.0747(16) 0.0232(10) 0.0109(10) 0.0046(10) 0.0013(13)
O8 0.082(2) 0.0731(19) 0.081(2) -0.0001(16) 0.0030(16) 0.0036(15)
O9 0.0706(16) 0.0692(17) 0.0512(14) 0.0143(12) -0.0041(12) -0.0015(13)
N1 0.0615(17) 0.078(2) 0.0257(12) -0.0157(12) -0.0097(12) 0.0137(15)
N2 0.0466(15) 0.104(3) 0.0296(13) -0.0186(15) 0.0044(11) -0.0028(16)
N3 0.0537(15) 0.0570(16) 0.0339(12) 0.0016(11) 0.0007(11) -0.0091(12)
N4 0.0698(18) 0.0463(14) 0.0230(11) 0.0004(10) 0.0021(11) 0.0024(12)
N5 0.086(2) 0.0491(15) 0.0208(11) 0.0065(10) 0.0021(12) 0.0099(14)
N6 0.0555(15) 0.0651(17) 0.0274(12) 0.0135(12) -0.0081(11) -0.0059(13)
C1 0.0501(19) 0.089(3) 0.0484(19) 0.0049(19) 0.0045(15) -0.0151(19)
C2 0.066(2) 0.121(4) 0.056(2) 0.011(2) 0.0007(19) 0.002(3)
C3 0.228(8) 0.137(5) 0.046(2) -0.022(3) 0.032(4) -0.127(6)
C4 0.073(3) 0.117(4) 0.0367(17) 0.011(2) -0.0038(17) -0.046(3)
C5 0.074(2) 0.0494(18) 0.0297(15) 0.0023(13) -0.0090(14) -0.0006(16)
C6 0.071(2) 0.122(4) 0.0351(17) -0.027(2) -0.0111(17) 0.044(3)
C7 0.068(3) 0.217(7) 0.053(2) -0.048(3) -0.015(2) 0.067(4)
C8 0.0394(16) 0.115(3) 0.0296(15) -0.0242(18) -0.0040(13) 0.0100(19)
C9 0.075(3) 0.112(3) 0.0308(16) -0.0125(19) 0.0126(16) -0.046(2)
C10 0.083(3) 0.061(2) 0.0328(16) -0.0042(15) 0.0118(16) -0.0120(19)
C11 0.130(4) 0.069(3) 0.049(2) 0.0048(19) 0.008(2) -0.033(3)
C12 0.150(5) 0.063(3) 0.065(3) 0.010(2) 0.002(3) 0.031(3)
C13 0.097(3) 0.070(3) 0.089(3) 0.006(2) -0.013(3) 0.039(3)
C14 0.061(2) 0.080(3) 0.067(2) 0.001(2) 0.0099(19) 0.018(2)
C15 0.0479(17) 0.0601(19) 0.0371(15) 0.0029(14) 0.0115(13) 0.0086(15)
C16 0.0346(14) 0.064(2) 0.0326(14) 0.0038(13) -0.0015(11) -0.0003(13)
C17 0.075(3) 0.061(2) 0.0502(19) -0.0039(17) -0.0139(18) -0.0152(19)
C18 0.107(4) 0.080(3) 0.097(4) -0.012(3) 0.033(3) -0.045(3)
C19 0.086(2) 0.0404(16) 0.0272(14) 0.0059(12) -0.0029(15) -0.0112(16)
C20 0.080(2) 0.0486(18) 0.0349(15) -0.0001(13) 0.0055(16) 0.0114(17)
C21 0.057(2) 0.065(2) 0.0411(16) 0.0000(15) 0.0114(15) 0.0125(17)
C22 0.076(3) 0.092(3) 0.070(3) -0.005(2) 0.024(2) 0.029(2)
C23 0.050(2) 0.147(5) 0.086(3) -0.008(3) 0.019(2) 0.002(3)
C24 0.070(3) 0.127(5) 0.075(3) -0.010(3) 0.024(2) -0.026(3)
C25 0.072(2) 0.075(3) 0.057(2) -0.0157(19) 0.0147(19) -0.005(2)
C26 0.0599(19) 0.0495(17) 0.0331(15) -0.0083(12) 0.0149(13) 0.0010(15)
C27 0.075(2) 0.0383(15) 0.0314(15) -0.0001(12) 0.0186(15) 0.0028(15)
C28 0.080(2) 0.0545(19) 0.0340(16) 0.0075(14) -0.0022(16) 0.0106(17)
C29 0.098(3) 0.076(3) 0.054(2) -0.003(2) -0.011(2) 0.030(3)
C30 0.0507(17) 0.0574(18) 0.0278(14) 0.0077(13) -0.0007(12) 0.0075(14)
C31 0.068(2) 0.058(2) 0.0431(17) 0.0090(15) -0.0166(16) -0.0151(17)
C32 0.069(2) 0.073(2) 0.0342(16) 0.0036(15) -0.0038(15) 0.0049(19)
C33 0.061(2) 0.087(3) 0.062(2) 0.004(2) -0.0097(19) 0.003(2)
C34 0.081(3) 0.086(3) 0.058(2) 0.005(2) -0.016(2) 0.000(2)
C35 0.077(3) 0.109(4) 0.052(2) 0.003(2) -0.018(2) -0.017(3)
C36 0.079(3) 0.065(2) 0.052(2) 0.0044(17) -0.0117(18) -0.019(2)
C37 0.057(2) 0.071(2) 0.0494(19) 0.0164(17) -0.0011(16) -0.0079(17)
C38 0.056(2) 0.062(2) 0.0530(19) 0.0072(16) 0.0049(16) -0.0044(17)
C39 0.063(2) 0.077(3) 0.074(3) 0.015(2) -0.003(2) 0.005(2)
C40 0.074(2) 0.057(2) 0.0484(19) 0.0075(15) -0.0122(17) 0.0016(17)
C45 0.076(3) 0.080(3) 0.062(2) 0.000(2) 0.013(2) 0.008(2)
C44 0.067(3) 0.140(5) 0.075(3) -0.014(3) -0.012(2) -0.010(3)
C43 0.106(4) 0.097(4) 0.064(3) 0.025(2) -0.014(3) 0.002(3)
C42 0.105(4) 0.079(3) 0.057(2) 0.014(2) 0.004(2) -0.042(3)
C41 0.086(3) 0.093(3) 0.060(2) 0.006(2) -0.017(2) -0.033(3)

loop_
_atom_type_symbol
_atom_type_description
_atom_type_scat_dispersion_real
_atom_type_scat_dispersion_imag
_atom_type_scat_source
C C 0.0181 0.0091 'International Tables Vol C Tables 4.2.6.8 and 6.1.1.4'
H H 0.0000 0.0000 'International Tables Vol C Tables 4.2.6.8 and 6.1.1.4'
N N 0.0311 0.0180 'International Tables Vol C Tables 4.2.6.8 and 6.1.1.4'
O O 0.0492 0.0322 'International Tables Vol C Tables 4.2.6.8 and 6.1.1.4'

loop_
_geom_angle_atom_site_label_1
_geom_angle_atom_site_label_2
_geom_angle_atom_site_label_3
_geom_angle
_geom_angle_publ_flag
C5 O1 C4 122.8(3) yes
C38 O9 C39 116.4(3) yes
C5 N1 C6 121.4(3) ?
C5 N1 H1 119.3 ?
C6 N1 H1 119.3 ?
C8 N2 C9 124.5(3) ?
C8 N2 H2 117.7 ?
C9 N2 H2 117.7 ?
C16 N3 C17 121.1(3) ?
C16 N3 H3 119.4 ?
C17 N3 H3 119.4 ?
C19 N4 C20 123.5(3) ?
C19 N4 H4 118.2 ?
C20 N4 H4 118.2 ?
C27 N5 C28 120.4(3) ?
C27 N5 H5 119.8 ?
C28 N5 H5 119.8 ?
C30 N6 C31 123.2(3) ?
C30 N6 H6 118.4 ?
C31 N6 H6 118.4 ?
C4 C1 H1B 109.5 ?
C4 C1 H1A 109.5 ?
H1B C1 H1A 109.5 ?
C4 C1 H1C 109.5 ?
H1B C1 H1C 109.5 ?
H1A C1 H1C 109.5 ?
C4 C2 H2B 109.5 ?
C4 C2 H2A 109.5 ?
H2B C2 H2A 109.5 ?
C4 C2 H2C 109.5 ?
H2B C2 H2C 109.5 ?
H2A C2 H2C 109.5 ?
C4 C3 H3C 109.5 ?
C4 C3 H3B 109.5 ?
H3C C3 H3B 109.5 ?
C4 C3 H3A 109.5 ?
H3C C3 H3A 109.5 ?
H3B C3 H3A 109.5 ?
O1 C4 C3 109.7(5) ?
O1 C4 C1 103.1(3) ?
C3 C4 C1 110.4(3) ?
O1 C4 C2 108.7(3) ?
C3 C4 C2 116.7(4) ?
C1 C4 C2 107.3(5) ?
O2 C5 N1 124.9(3) ?
O2 C5 O1 124.6(4) ?
N1 C5 O1 110.4(3) ?
N1 C6 C8 112.5(3) ?
N1 C6 C7 109.6(3) ?
C8 C6 C7 109.6(5) ?
N1 C6 H6A 108.3 ?
C8 C6 H6A 108.3 ?
C7 C6 H6A 108.3 ?
C6 C7 H7B 109.5 ?
C6 C7 H7C 109.5 ?
H7B C7 H7C 109.5 ?
C6 C7 H7A 109.5 ?
H7B C7 H7A 109.5 ?
H7C C7 H7A 109.5 ?
O3 C8 N2 126.1(4) ?
O3 C8 C6 116.9(4) ?
N2 C8 C6 117.0(3) ?
N2 C9 C10 113.0(3) ?
N2 C9 H9A 109.0 ?
C10 C9 H9A 109.0 ?
N2 C9 H9B 109.0 ?
C10 C9 H9B 109.0 ?
H9A C9 H9B 107.8 ?
C9 C10 C15 114.3(3) ?
C9 C10 C11 111.6(4) ?
C15 C10 C11 112.2(3) ?
C9 C10 H10 106.0 ?
C15 C10 H10 106.0 ?
C11 C10 H10 106.0 ?
C12 C11 C10 111.4(4) ?
C12 C11 H11B 109.3 ?
C10 C11 H11B 109.3 ?
C12 C11 H11A 109.3 ?
C10 C11 H11A 109.3 ?
H11B C11 H11A 108.0 ?
C11 C12 C13 114.1(4) ?
C11 C12 H12A 108.7 ?
C13 C12 H12A 108.7 ?
C11 C12 H12B 108.7 ?
C13 C12 H12B 108.7 ?
H12A C12 H12B 107.6 ?
C14 C13 C12 109.1(4) ?
C14 C13 H13B 109.9 ?
C12 C13 H13B 109.9 ?
C14 C13 H13A 109.9 ?
C12 C13 H13A 109.9 ?
H13B C13 H13A 108.3 ?
C13 C14 C15 112.1(4) ?
C13 C14 H14A 109.2 ?
C15 C14 H14A 109.2 ?
C13 C14 H14B 109.2 ?
C15 C14 H14B 109.2 ?
H14A C14 H14B 107.9 ?
C16 C15 C10 115.0(3) ?
C16 C15 C14 107.6(3) ?
C10 C15 C14 111.5(3) ?
C16 C15 H15 107.5 ?
C10 C15 H15 107.5 ?
C14 C15 H15 107.5 ?
O4 C16 N3 120.5(3) ?
O4 C16 C15 123.2(3) ?
N3 C16 C15 116.1(3) ?
N3 C17 C19 115.7(3) ?
N3 C17 C18 109.4(3) ?
C19 C17 C18 111.4(4) ?
N3 C17 H17 106.6 ?
C19 C17 H17 106.6 ?
C18 C17 H17 106.6 ?
C17 C18 H18B 109.5 ?
C17 C18 H18C 109.5 ?
H18B C18 H18C 109.5 ?
C17 C18 H18A 109.5 ?
H18B C18 H18A 109.5 ?
H18C C18 H18A 109.5 ?
O5 C19 N4 121.3(4) ?
O5 C19 C17 120.1(4) ?
N4 C19 C17 118.6(3) ?
N4 C20 C21 112.0(3) ?
N4 C20 H20A 109.2 ?
C21 C20 H20A 109.2 ?
N4 C20 H20B 109.2 ?
C21 C20 H20B 109.2 ?
H20A C20 H20B 107.9 ?
C22 C21 C20 112.8(3) ?
C22 C21 C26 111.5(3) ?
C20 C21 C26 112.7(3) ?
C22 C21 H21 106.4 ?
C20 C21 H21 106.4 ?
C26 C21 H21 106.4 ?
C23 C22 C21 111.8(4) ?
C23 C22 H22B 109.3 ?
C21 C22 H22B 109.3 ?
C23 C22 H22A 109.3 ?
C21 C22 H22A 109.3 ?
H22B C22 H22A 107.9 ?
C22 C23 C24 111.9(4) ?
C22 C23 H23A 109.2 ?
C24 C23 H23A 109.2 ?
C22 C23 H23B 109.2 ?
C24 C23 H23B 109.2 ?
H23A C23 H23B 107.9 ?
C25 C24 C23 111.1(4) ?
C25 C24 H24B 109.4 ?
C23 C24 H24B 109.4 ?
C25 C24 H24A 109.4 ?
C23 C24 H24A 109.4 ?
H24B C24 H24A 108.0 ?
C24 C25 C26 114.3(4) ?
C24 C25 H25B 108.7 ?
C26 C25 H25B 108.7 ?
C24 C25 H25A 108.7 ?
C26 C25 H25A 108.7 ?
H25B C25 H25A 107.6 ?
C27 C26 C25 111.1(3) ?
C27 C26 C21 112.4(3) ?
C25 C26 C21 110.5(3) ?
C27 C26 H26 107.5 ?
C25 C26 H26 107.5 ?
C21 C26 H26 107.5 ?
O6 C27 N5 121.1(3) ?
O6 C27 C26 123.1(4) ?
N5 C27 C26 115.8(3) ?
N5 C28 C29 108.6(3) ?
N5 C28 C30 114.2(3) ?
C29 C28 C30 110.1(3) ?
N5 C28 H28 107.9 ?
C29 C28 H28 107.9 ?
C30 C28 H28 107.9 ?
C28 C29 H29B 109.5 ?
C28 C29 H29A 109.5 ?
H29B C29 H29A 109.5 ?
C28 C29 H29C 109.5 ?
H29B C29 H29C 109.5 ?
H29A C29 H29C 109.5 ?
O7 C30 N6 123.7(3) ?
O7 C30 C28 117.9(3) ?
N6 C30 C28 118.2(3) ?
N6 C31 C32 108.8(3) ?
N6 C31 H31B 109.9 ?
C32 C31 H31B 109.9 ?
N6 C31 H31A 109.9 ?
C32 C31 H31A 109.9 ?
H31B C31 H31A 108.3 ?
C33 C32 C37 110.2(3) ?
C33 C32 C31 112.3(3) ?
C37 C32 C31 109.6(3) ?
C33 C32 H32 108.2 ?
C37 C32 H32 108.2 ?
C31 C32 H32 108.2 ?
C34 C33 C32 113.1(4) ?
C34 C33 H33A 109.0 ?
C32 C33 H33A 109.0 ?
C34 C33 H33B 109.0 ?
C32 C33 H33B 109.0 ?
H33A C33 H33B 107.8 ?
C33 C34 C35 110.9(4) ?
C33 C34 H34A 109.5 ?
C35 C34 H34A 109.5 ?
C33 C34 H34B 109.5 ?
C35 C34 H34B 109.5 ?
H34A C34 H34B 108.1 ?
C36 C35 C34 112.0(4) ?
C36 C35 H35B 109.2 ?
C34 C35 H35B 109.2 ?
C36 C35 H35A 109.2 ?
C34 C35 H35A 109.2 ?
H35B C35 H35A 107.9 ?
C35 C36 C37 109.5(4) ?
C35 C36 H36B 109.8 ?
C37 C36 H36B 109.8 ?
C35 C36 H36A 109.8 ?
C37 C36 H36A 109.8 ?
H36B C36 H36A 108.2 ?
C38 C37 C32 110.5(3) ?
C38 C37 C36 111.6(4) ?
C32 C37 C36 112.9(3) ?
C38 C37 H37 107.2 ?
C32 C37 H37 107.2 ?
C36 C37 H37 107.2 ?
O8 C38 O9 121.9(4) ?
O8 C38 C37 125.2(3) ?
O9 C38 C37 112.8(3) ?
O9 C39 C40 109.1(3) ?
O9 C39 H39B 109.9 ?
C40 C39 H39B 109.9 ?
O9 C39 H39A 109.9 ?
C40 C39 H39A 109.9 ?
H39B C39 H39A 108.3 ?
C45 C40 C41 120.0 ?
C45 C40 C39 120.7(3) ?
C41 C40 C39 119.2(3) ?
C40 C45 C44 120.0 ?
C40 C45 H45 120.0 ?
C44 C45 H45 120.0 ?
C43 C44 C45 120.0 ?
C43 C44 H44 120.0 ?
C45 C44 H44 120.0 ?
C42 C43 C44 120.0 ?
C42 C43 H43 120.0 ?
C44 C43 H43 120.0 ?
C41 C42 C43 120.0 ?
C41 C42 H42 120.0 ?
C43 C42 H42 120.0 ?
C42 C41 C40 120.0 ?
C42 C41 H41 120.0 ?
C40 C41 H41 120.0 ?

loop_
_geom_bond_atom_site_label_1
_geom_bond_atom_site_label_2
_geom_bond_distance
_geom_bond_publ_flag
O1 C5 1.354(4) yes
O1 C4 1.453(5) yes
O2 C5 1.222(4) yes
O3 C8 1.246(4) yes
O4 C16 1.249(4) yes
O5 C19 1.234(4) yes
O6 C27 1.236(4) yes
O7 C30 1.237(4) yes
O8 C38 1.230(5) yes
O9 C38 1.342(4) yes
O9 C39 1.436(5) yes
N1 C5 1.342(5) ?
N1 C6 1.459(5) ?
N1 H1 0.8800 ?
N2 C8 1.283(6) ?
N2 C9 1.478(6) ?
N2 H2 0.8800 ?
N3 C16 1.335(4) ?
N3 C17 1.451(5) ?
N3 H3 0.8800 ?
N4 C19 1.339(5) ?
N4 C20 1.449(5) ?
N4 H4 0.8800 ?
N5 C27 1.325(5) ?
N5 C28 1.459(4) ?
N5 H5 0.8800 ?
N6 C30 1.316(4) ?
N6 C31 1.444(5) ?
N6 H6 0.8800 ?
C1 C4 1.530(6) ?
C1 H1B 0.9800 ?
C1 H1A 0.9800 ?
C1 H1C 0.9800 ?
C2 C4 1.552(7) ?
C2 H2B 0.9800 ?
C2 H2A 0.9800 ?
C2 H2C 0.9800 ?
C3 C4 1.504(8) ?
C3 H3C 0.9800 ?
C3 H3B 0.9800 ?
C3 H3A 0.9800 ?
C6 C8 1.528(6) ?
C6 C7 1.530(6) ?
C6 H6A 1.0000 ?
C7 H7B 0.9800 ?
C7 H7C 0.9800 ?
C7 H7A 0.9800 ?
C9 C10 1.485(7) ?
C9 H9A 0.9900 ?
C9 H9B 0.9900 ?
C10 C15 1.522(5) ?
C10 C11 1.563(6) ?
C10 H10 1.0000 ?
C11 C12 1.488(8) ?
C11 H11B 0.9900 ?
C11 H11A 0.9900 ?
C12 C13 1.517(9) ?
C12 H12A 0.9900 ?
C12 H12B 0.9900 ?
C13 C14 1.510(6) ?
C13 H13B 0.9900 ?
C13 H13A 0.9900 ?
C14 C15 1.552(5) ?
C14 H14A 0.9900 ?
C14 H14B 0.9900 ?
C15 C16 1.490(5) ?
C15 H15 1.0000 ?
C17 C19 1.503(6) ?
C17 C18 1.524(6) ?
C17 H17 1.0000 ?
C18 H18B 0.9800 ?
C18 H18C 0.9800 ?
C18 H18A 0.9800 ?
C20 C21 1.534(6) ?
C20 H20A 0.9900 ?
C20 H20B 0.9900 ?
C21 C22 1.522(5) ?
C21 C26 1.555(5) ?
C21 H21 1.0000 ?
C22 C23 1.501(8) ?
C22 H22B 0.9900 ?
C22 H22A 0.9900 ?
C23 C24 1.549(9) ?
C23 H23A 0.9900 ?
C23 H23B 0.9900 ?
C24 C25 1.520(6) ?
C24 H24B 0.9900 ?
C24 H24A 0.9900 ?
C25 C26 1.526(6) ?
C25 H25B 0.9900 ?
C25 H25A 0.9900 ?
C26 C27 1.501(5) ?
C26 H26 1.0000 ?
C28 C29 1.491(6) ?
C28 C30 1.543(5) ?
C28 H28 1.0000 ?
C29 H29B 0.9800 ?
C29 H29A 0.9800 ?
C29 H29C 0.9800 ?
C31 C32 1.605(6) ?
C31 H31B 0.9900 ?
C31 H31A 0.9900 ?
C32 C33 1.533(6) ?
C32 C37 1.536(6) ?
C32 H32 1.0000 ?
C33 C34 1.523(6) ?
C33 H33A 0.9900 ?
C33 H33B 0.9900 ?
C34 C35 1.528(7) ?
C34 H34A 0.9900 ?
C34 H34B 0.9900 ?
C35 C36 1.520(7) ?
C35 H35B 0.9900 ?
C35 H35A 0.9900 ?
C36 C37 1.553(5) ?
C36 H36B 0.9900 ?
C36 H36A 0.9900 ?
C37 C38 1.483(6) ?
C37 H37 1.0000 ?
C39 C40 1.508(5) ?
C39 H39B 0.9900 ?
C39 H39A 0.9900 ?
C40 C45 1.3900 ?
C40 C41 1.3900 ?
C45 C44 1.3900 ?
C45 H45 0.9500 ?
C44 C43 1.3900 ?
C44 H44 0.9500 ?
C43 C42 1.3900 ?
C43 H43 0.9500 ?
C42 C41 1.3900 ?
C42 H42 0.9500 ?
C41 H41 0.9500 ?

loop_
_geom_hbond_atom_site_label_D
_geom_hbond_atom_site_label_H
_geom_hbond_atom_site_label_A
_geom_hbond_distance_DH
_geom_hbond_distance_HA
_geom_hbond_distance_DA
_geom_hbond_angle_DHA
_geom_hbond_site_symmetry_A
N1 H1 O6 0.88 1.95 2.801(3) 163.6 4_454
N3 H3 O2 0.88 2.12 2.994(3) 173.0 .
N4 H4 O3 0.88 1.99 2.819(4) 157.6 .
N5 H5 O4 0.88 2.05 2.903(4) 164.6 .
N2 H2 O7 0.88 2.02 2.810(4) 148.1 4_454
N6 H6 O5 0.88 2.02 2.800(3) 147.8 .

loop_
_geom_torsion_atom_site_label_1
_geom_torsion_atom_site_label_2
_geom_torsion_atom_site_label_3
_geom_torsion_atom_site_label_4
_geom_torsion
C5 O1 C4 C3 -62.6(4)
C5 O1 C4 C1 179.9(3)
C5 O1 C4 C2 66.2(5)
C6 N1 C5 O2 4.3(6)
C6 N1 C5 O1 -177.0(4)
C4 O1 C5 O2 -2.3(5)
C4 O1 C5 N1 179.0(3)
C5 N1 C6 C8 -65.9(5)
C5 N1 C6 C7 171.9(5)
C9 N2 C8 O3 -1.1(6)
C9 N2 C8 C6 179.9(3)
N1 C6 C8 O3 144.8(4)
C7 C6 C8 O3 -93.1(5)
N1 C6 C8 N2 -36.1(5)
C7 C6 C8 N2 86.1(4)
C8 N2 C9 C10 -120.1(4)
N2 C9 C10 C15 54.8(4)
N2 C9 C10 C11 -176.6(3)
C9 C10 C11 C12 -179.5(4)
C15 C10 C11 C12 -49.8(5)
C10 C11 C12 C13 54.2(6)
C11 C12 C13 C14 -57.8(6)
C12 C13 C14 C15 56.6(5)
C9 C10 C15 C16 55.3(4)
C11 C10 C15 C16 -73.0(4)
C9 C10 C15 C14 178.2(3)
C11 C10 C15 C14 49.9(4)
C13 C14 C15 C16 72.3(5)
C13 C14 C15 C10 -54.7(5)
C17 N3 C16 O4 12.7(5)
C17 N3 C16 C15 -162.4(3)
C10 C15 C16 O4 55.4(4)
C14 C15 C16 O4 -69.6(4)
C10 C15 C16 N3 -129.7(3)
C14 C15 C16 N3 105.3(3)
C16 N3 C17 C19 -70.3(4)
C16 N3 C17 C18 162.8(4)
C20 N4 C19 O5 -4.5(5)
C20 N4 C19 C17 176.9(3)
N3 C17 C19 O5 154.2(3)
C18 C17 C19 O5 -80.0(5)
N3 C17 C19 N4 -27.2(5)
C18 C17 C19 N4 98.7(4)
C19 N4 C20 C21 -138.3(3)
N4 C20 C21 C22 -174.1(3)
N4 C20 C21 C26 58.6(4)
C20 C21 C22 C23 175.5(4)
C26 C21 C22 C23 -56.5(5)
C21 C22 C23 C24 56.3(6)
C22 C23 C24 C25 -52.9(6)
C23 C24 C25 C26 51.3(6)
C24 C25 C26 C27 73.9(5)
C24 C25 C26 C21 -51.5(5)
C22 C21 C26 C27 -71.7(4)
C20 C21 C26 C27 56.3(4)
C22 C21 C26 C25 53.0(4)
C20 C21 C26 C25 -179.0(3)
C28 N5 C27 O6 9.6(5)
C28 N5 C27 C26 -168.1(3)
C25 C26 C27 O6 -54.2(4)
C21 C26 C27 O6 70.2(4)
C25 C26 C27 N5 123.5(3)
C21 C26 C27 N5 -112.1(3)
C27 N5 C28 C29 152.8(4)
C27 N5 C28 C30 -83.8(4)
C31 N6 C30 O7 2.3(5)
C31 N6 C30 C28 -172.7(3)
N5 C28 C30 O7 156.2(3)
C29 C28 C30 O7 -81.3(4)
N5 C28 C30 N6 -28.6(5)
C29 C28 C30 N6 94.0(4)
C30 N6 C31 C32 110.5(4)
N6 C31 C32 C33 -69.2(4)
N6 C31 C32 C37 167.9(3)
C37 C32 C33 C34 52.6(5)
C31 C32 C33 C34 -70.0(5)
C32 C33 C34 C35 -54.6(5)
C33 C34 C35 C36 56.9(5)
C34 C35 C36 C37 -56.6(5)
C33 C32 C37 C38 -178.8(3)
C31 C32 C37 C38 -54.6(4)
C33 C32 C37 C36 -53.1(4)
C31 C32 C37 C36 71.1(4)
C35 C36 C37 C38 -179.5(3)
C35 C36 C37 C32 55.3(4)
C39 O9 C38 O8 -2.8(6)
C39 O9 C38 C37 173.5(3)
C32 C37 C38 O8 111.7(4)
C36 C37 C38 O8 -14.8(6)
C32 C37 C38 O9 -64.4(4)
C36 C37 C38 O9 169.1(3)
C38 O9 C39 C40 -178.3(3)
O9 C39 C40 C45 114.1(3)
O9 C39 C40 C41 -69.5(4)
C41 C40 C45 C44 0.0
C39 C40 C45 C44 176.4(3)
C40 C45 C44 C43 0.0
C45 C44 C43 C42 0.0
C44 C43 C42 C41 0.0
C43 C42 C41 C40 0.0
C45 C40 C41 C42 0.0
C39 C40 C41 C42 -176.4(3)

loop_
_platon_squeeze_void_nr
_platon_squeeze_void_average_x
_platon_squeeze_void_average_y
_platon_squeeze_void_average_z
_platon_squeeze_void_volume
_platon_squeeze_void_count_electrons
_platon_squeeze_void_content
1 0.066 0.934 0.250 465 120 ' '
2 -0.066 0.066 0.750 465 120 ' '
3 0.434 0.434 1.000 465 120 ' '
4 0.566 0.566 0.500 465 120 ' '

loop_
_cod_related_entry_id
_cod_related_entry_code
_cod_related_entry_database
1 30651896 ChemSpider
